data_7232692
loop_
_publ_author_name
'Bendzi\'nska-Berus, Wioletta'
'Jelecki, Maciej'
'Kwit, Marcin'
'Rychlewska, Urszula'

_publ_section_title
;
 Transfer of chirality in N-triphenylacetylamino acids and chiral
 derivatives of N-triphenylacetyl Gly--Gly dipeptide and control of their
 assembly with steric constraints
;
_journal_issue 22
_journal_name_full CrystEngComm
_journal_page_first 3420
_journal_paper_doi 10.1039/C9CE00429G
_journal_volume 21
_journal_year 2019
_chemical_absolute_configuration rmad
_chemical_formula_moiety 'C26 H27 N O3'
_chemical_formula_sum 'C26 H27 N O3'
_chemical_formula_weight 401.48
_chemical_name_systematic N-(triphenylacetyl)-L-tert-leucine
_space_group_crystal_system monoclinic
_space_group_IT_number 4
_space_group_name_Hall 'P 2yb'
_space_group_name_H-M_alt 'P 1 21 1'
_symmetry_space_group_name_Hall 'P 2yb'
_symmetry_space_group_name_H-M 'P 1 21 1'
_atom_sites_solution_hydrogens mixed
_atom_sites_solution_primary direct
_atom_sites_solution_secondary difmap
_audit_creation_method SHELXL-2014/7
_audit_update_record
;
2019-03-05 deposited with the CCDC.    2019-04-23 downloaded from the CCDC.
;
_cell_angle_alpha 90
_cell_angle_beta 92.2700(10)
_cell_angle_gamma 90
_cell_formula_units_Z 2
_cell_length_a 8.50120(10)
_cell_length_b 9.89520(10)
_cell_length_c 12.8936(2)
_cell_measurement_reflns_used 16793
_cell_measurement_temperature 130(2)
_cell_measurement_theta_max 76.3940
_cell_measurement_theta_min 3.4100
_cell_volume 1083.77(2)
_computing_cell_refinement
;
CrysAlisPro, Agilent Technologies (2014)
;
_computing_data_collection
;
CrysAlisPro, Agilent Technologies (2014)
;
_computing_data_reduction
;
CrysAlisPro, Agilent Technologies (2014)
;
_computing_molecular_graphics 'Mercury (Bruno, et al. 2002)'
_computing_structure_refinement 'SHELXL-2014/7 (Sheldrick, 2015)'
_computing_structure_solution 'SHELXT (Sheldrick, 2015)'
_diffrn_ambient_temperature 130(2)
_diffrn_detector_area_resol_mean 10.5357
_diffrn_measured_fraction_theta_full 0.999
_diffrn_measured_fraction_theta_max 0.999
_diffrn_measurement_device_type 'SuperNova, Atlas detector'
_diffrn_measurement_method '\w scans'
_diffrn_radiation_type CuK\a
_diffrn_radiation_wavelength 1.54178
_diffrn_reflns_av_R_equivalents 0.0186
_diffrn_reflns_av_unetI/netI 0.0123
_diffrn_reflns_Laue_measured_fraction_full 0.999
_diffrn_reflns_Laue_measured_fraction_max 0.999
_diffrn_reflns_limit_h_max 8
_diffrn_reflns_limit_h_min -10
_diffrn_reflns_limit_k_max 11
_diffrn_reflns_limit_k_min -11
_diffrn_reflns_limit_l_max 15
_diffrn_reflns_limit_l_min -15
_diffrn_reflns_number 16818
_diffrn_reflns_point_group_measured_fraction_full 0.999
_diffrn_reflns_point_group_measured_fraction_max 0.999
_diffrn_reflns_theta_full 66.492
_diffrn_reflns_theta_max 66.492
_diffrn_reflns_theta_min 5.207
_diffrn_source 'sealed X-ray tube'
_exptl_absorpt_coefficient_mu 0.635
_exptl_absorpt_correction_T_max 1.00000
_exptl_absorpt_correction_T_min 0.68734
_exptl_absorpt_correction_type multi-scan
_exptl_absorpt_process_details
;
CrysAlisPro, Agilent Technologies,
Version 1.171.37.33 Empirical absorption correction using spherical harmonics,
implemented in SCALE3 ABSPACK scaling algorithm, 2014.
;
_exptl_crystal_colour colourless
_exptl_crystal_density_diffrn 1.230
_exptl_crystal_description plate
_exptl_crystal_F_000 428
_exptl_crystal_size_max 0.400
_exptl_crystal_size_mid 0.200
_exptl_crystal_size_min 0.100
_refine_diff_density_max 0.141
_refine_diff_density_min -0.186
_refine_diff_density_rms 0.033
_refine_ls_abs_structure_details
;
 Flack x determined using 1784 quotients [(I+)-(I-)]/[(I+)+(I-)]
 (Parsons, Flack and Wagner, Acta Cryst. B69 (2013) 249-259).
;
_refine_ls_abs_structure_Flack -0.03(4)
_refine_ls_extinction_method none
_refine_ls_goodness_of_fit_ref 1.076
_refine_ls_hydrogen_treatment constr
_refine_ls_matrix_type full
_refine_ls_number_parameters 274
_refine_ls_number_reflns 3828
_refine_ls_number_restraints 1
_refine_ls_restrained_S_all 1.075
_refine_ls_R_factor_all 0.0242
_refine_ls_R_factor_gt 0.0241
_refine_ls_shift/su_max 0.000
_refine_ls_shift/su_mean 0.000
_refine_ls_structure_factor_coef Fsqd
_refine_ls_weighting_details 'w=1/[\s^2^(Fo^2^)+(0.0383P)^2^+0.1326P] where P=(Fo^2^+2Fc^2^)/3'
_refine_ls_weighting_scheme calc
_refine_ls_wR_factor_gt 0.0627
_refine_ls_wR_factor_ref 0.0628
_reflns_Friedel_coverage 0.882
_reflns_Friedel_fraction_full 1.000
_reflns_Friedel_fraction_max 1.000
_reflns_number_gt 3818
_reflns_number_total 3828
_reflns_threshold_expression 'I > 2\s(I)'
_cod_data_source_file c9ce00429g2.cif
_cod_data_source_block 4a
_cod_depositor_comments 'Adding full bibliography for 7232683--7232694.cif.'
_cod_database_code 7232692
_shelx_shelxl_version_number 2014/7
_shelx_space_group_comment
;
The symmetry employed for this shelxl refinement is uniquely defined
by the following loop, which should always be used as a source of
symmetry information in preference to the above space-group names.
They are only intended as comments.
;
_shelx_estimated_absorpt_t_min 0.785
_shelx_estimated_absorpt_t_max 0.939

loop_
_space_group_symop_operation_xyz
'x, y, z'
'-x, y+1/2, -z'

loop_
_atom_site_label
_atom_site_type_symbol
_atom_site_fract_x
_atom_site_fract_y
_atom_site_fract_z
_atom_site_U_iso_or_equiv
_atom_site_adp_type
_atom_site_occupancy
_atom_site_site_symmetry_order
_atom_site_calc_flag
_atom_site_refinement_flags_posn
_atom_site_refinement_flags_adp
C1 C 0.73917(16) 0.62498(16) 0.32596(11) 0.0159(3) Uani 1 1 d . .
O1 O 0.79457(13) 0.73934(11) 0.33510(8) 0.0214(2) Uani 1 1 d . .
C2 C 0.82889(18) 0.56073(15) 0.50337(12) 0.0183(3) Uani 1 1 d . .
H2 H 0.9036 0.6374 0.4939 0.022 Uiso 1 1 calc R U
N1 N 0.74305(15) 0.53627(13) 0.40436(10) 0.0173(3) Uani 1 1 d . .
H1 H 0.6916 0.4596 0.3961 0.021 Uiso 1 1 calc R U
C3 C 0.92478(18) 0.43267(17) 0.52598(11) 0.0197(3) Uani 1 1 d . .
O2 O 0.89281(15) 0.32450(12) 0.48772(9) 0.0277(3) Uani 1 1 d . .
O3 O 1.04766(14) 0.45467(13) 0.59027(9) 0.0286(3) Uani 1 1 d . .
H3 H 1.0933 0.3777 0.6053 0.034 Uiso 1 1 d R U
C4 C 0.71695(19) 0.59875(17) 0.59181(12) 0.0216(3) Uani 1 1 d . .
C5 C 0.6289(2) 0.72876(18) 0.56052(13) 0.0278(4) Uani 1 1 d . .
H5A H 0.5699 0.7143 0.4946 0.033 Uiso 1 1 calc R U
H5B H 0.7048 0.8022 0.5525 0.033 Uiso 1 1 calc R U
H5C H 0.5558 0.7528 0.6145 0.033 Uiso 1 1 calc R U
C6 C 0.5981(2) 0.48600(19) 0.60970(14) 0.0289(4) Uani 1 1 d . .
H6A H 0.5325 0.4723 0.5464 0.035 Uiso 1 1 calc R U
H6B H 0.5313 0.5113 0.6668 0.035 Uiso 1 1 calc R U
H6C H 0.6545 0.4022 0.6274 0.035 Uiso 1 1 calc R U
C7 C 0.8141(2) 0.6275(2) 0.69197(13) 0.0334(4) Uani 1 1 d . .
H7A H 0.8982 0.6918 0.6775 0.040 Uiso 1 1 calc R U
H7B H 0.8605 0.5431 0.7186 0.040 Uiso 1 1 calc R U
H7C H 0.7458 0.6661 0.7438 0.040 Uiso 1 1 calc R U
C10 C 0.65257(17) 0.58161(15) 0.22166(11) 0.0157(3) Uani 1 1 d . .
C11 C 0.64514(17) 0.42752(16) 0.20555(11) 0.0165(3) Uani 1 1 d . .
C12 C 0.77263(18) 0.34305(16) 0.23177(11) 0.0200(3) Uani 1 1 d . .
H12 H 0.8653 0.3805 0.2638 0.024 Uiso 1 1 calc R U
C13 C 0.7654(2) 0.20471(18) 0.21155(13) 0.0252(3) Uani 1 1 d . .
H13 H 0.8511 0.1480 0.2324 0.030 Uiso 1 1 calc R U
C14 C 0.6338(2) 0.14997(17) 0.16114(14) 0.0252(4) Uani 1 1 d . .
H14 H 0.6291 0.0558 0.1468 0.030 Uiso 1 1 calc R U
C15 C 0.50914(19) 0.23282(17) 0.13164(12) 0.0229(3) Uani 1 1 d . .
H15 H 0.4197 0.1959 0.0954 0.028 Uiso 1 1 calc R U
C16 C 0.51395(18) 0.36965(17) 0.15465(12) 0.0196(3) Uani 1 1 d . .
H16 H 0.4263 0.4250 0.1354 0.023 Uiso 1 1 calc R U
C21 C 0.48106(17) 0.63535(15) 0.22709(12) 0.0165(3) Uani 1 1 d . .
C22 C 0.39253(19) 0.60078(16) 0.31208(12) 0.0206(3) Uani 1 1 d . .
H22 H 0.4412 0.5528 0.3685 0.025 Uiso 1 1 calc R U
C23 C 0.23438(19) 0.63547(19) 0.31549(14) 0.0270(4) Uani 1 1 d . .
H23 H 0.1762 0.6116 0.3742 0.032 Uiso 1 1 calc R U
C24 C 0.16138(19) 0.7047(2) 0.23358(15) 0.0305(4) Uani 1 1 d . .
H24 H 0.0532 0.7284 0.2356 0.037 Uiso 1 1 calc R U
C25 C 0.2477(2) 0.7389(2) 0.14907(15) 0.0312(4) Uani 1 1 d . .
H25 H 0.1983 0.7863 0.0926 0.037 Uiso 1 1 calc R U
C26 C 0.40685(18) 0.70477(18) 0.14555(13) 0.0243(3) Uani 1 1 d . .
H26 H 0.4647 0.7293 0.0868 0.029 Uiso 1 1 calc R U
C31 C 0.73987(17) 0.64739(16) 0.13132(11) 0.0165(3) Uani 1 1 d . .
C32 C 0.74959(18) 0.78803(16) 0.12345(12) 0.0199(3) Uani 1 1 d . .
H32 H 0.7037 0.8428 0.1747 0.024 Uiso 1 1 calc R U
C33 C 0.82485(19) 0.84930(17) 0.04233(12) 0.0233(3) Uani 1 1 d . .
H33 H 0.8294 0.9451 0.0382 0.028 Uiso 1 1 calc R U
C34 C 0.89365(19) 0.7710(2) -0.03294(13) 0.0254(4) Uani 1 1 d . .
H34 H 0.9456 0.8127 -0.0885 0.030 Uiso 1 1 calc R U
C35 C 0.88587(18) 0.63209(19) -0.02628(12) 0.0243(4) Uani 1 1 d . .
H35 H 0.9333 0.5779 -0.0772 0.029 Uiso 1 1 calc R U
C36 C 0.80870(18) 0.57066(17) 0.05491(12) 0.0196(3) Uani 1 1 d . .
H36 H 0.8031 0.4749 0.0580 0.024 Uiso 1 1 calc R U

loop_
_atom_site_aniso_label
_atom_site_aniso_U_11
_atom_site_aniso_U_22
_atom_site_aniso_U_33
_atom_site_aniso_U_23
_atom_site_aniso_U_13
_atom_site_aniso_U_12
C1 0.0115(6) 0.0177(7) 0.0186(7) -0.0019(6) 0.0004(5) 0.0013(6)
O1 0.0240(5) 0.0191(6) 0.0208(5) 0.0001(4) -0.0046(4) -0.0054(4)
C2 0.0195(8) 0.0183(8) 0.0168(7) -0.0004(6) -0.0040(6) 0.0003(6)
N1 0.0189(6) 0.0162(6) 0.0164(6) -0.0010(5) -0.0024(5) -0.0008(5)
C3 0.0211(8) 0.0223(8) 0.0156(7) 0.0016(6) 0.0007(6) 0.0038(6)
O2 0.0335(6) 0.0206(6) 0.0283(6) -0.0026(5) -0.0066(5) 0.0059(5)
O3 0.0279(6) 0.0228(6) 0.0339(6) -0.0002(5) -0.0132(5) 0.0066(5)
C4 0.0224(8) 0.0251(8) 0.0171(7) -0.0021(6) -0.0017(6) 0.0030(7)
C5 0.0302(9) 0.0261(9) 0.0270(8) -0.0052(7) 0.0004(7) 0.0066(7)
C6 0.0285(9) 0.0308(10) 0.0277(9) 0.0022(7) 0.0059(7) 0.0022(8)
C7 0.0328(9) 0.0474(11) 0.0196(8) -0.0091(8) -0.0042(7) 0.0082(9)
C10 0.0142(7) 0.0168(7) 0.0159(7) 0.0001(6) -0.0009(6) 0.0013(6)
C11 0.0176(7) 0.0183(7) 0.0137(6) -0.0017(6) 0.0017(5) -0.0003(6)
C12 0.0192(7) 0.0205(8) 0.0201(7) -0.0012(6) -0.0008(6) 0.0021(6)
C13 0.0271(8) 0.0226(8) 0.0258(8) -0.0004(7) -0.0003(6) 0.0074(7)
C14 0.0324(9) 0.0148(8) 0.0287(8) -0.0029(6) 0.0056(7) -0.0008(6)
C15 0.0222(7) 0.0230(8) 0.0237(7) -0.0049(7) 0.0022(6) -0.0052(7)
C16 0.0180(7) 0.0209(8) 0.0198(7) -0.0010(6) 0.0002(6) -0.0002(6)
C21 0.0149(7) 0.0146(7) 0.0198(7) -0.0047(6) -0.0013(6) -0.0001(6)
C22 0.0183(7) 0.0216(8) 0.0219(7) -0.0025(6) 0.0001(6) 0.0007(6)
C23 0.0195(8) 0.0299(9) 0.0319(9) -0.0074(7) 0.0061(6) -0.0022(7)
C24 0.0141(7) 0.0335(9) 0.0437(10) -0.0075(8) -0.0006(7) 0.0039(7)
C25 0.0208(8) 0.0356(10) 0.0367(9) 0.0044(8) -0.0059(7) 0.0066(7)
C26 0.0190(7) 0.0301(9) 0.0237(8) 0.0029(7) -0.0020(6) 0.0025(7)
C31 0.0130(7) 0.0207(8) 0.0154(7) 0.0012(6) -0.0035(5) -0.0005(6)
C32 0.0193(7) 0.0212(8) 0.0191(7) 0.0005(6) -0.0016(6) 0.0000(6)
C33 0.0218(8) 0.0233(9) 0.0244(8) 0.0046(7) -0.0037(6) -0.0037(7)
C34 0.0182(7) 0.0361(9) 0.0219(8) 0.0072(7) 0.0011(6) -0.0030(7)
C35 0.0185(8) 0.0345(9) 0.0200(8) 0.0018(7) 0.0028(6) 0.0056(7)
C36 0.0185(8) 0.0216(8) 0.0187(7) 0.0008(6) -0.0008(6) 0.0033(6)

loop_
_atom_type_symbol
_atom_type_description
_atom_type_scat_dispersion_real
_atom_type_scat_dispersion_imag
_atom_type_scat_source
C C 0.0181 0.0091 'International Tables Vol C Tables 4.2.6.8 and 6.1.1.4'
H H 0.0000 0.0000 'International Tables Vol C Tables 4.2.6.8 and 6.1.1.4'
N N 0.0311 0.0180 'International Tables Vol C Tables 4.2.6.8 and 6.1.1.4'
O O 0.0492 0.0322 'International Tables Vol C Tables 4.2.6.8 and 6.1.1.4'

loop_
_geom_angle_atom_site_label_1
_geom_angle_atom_site_label_2
_geom_angle_atom_site_label_3
_geom_angle
O1 C1 N1 122.24(13)
O1 C1 C10 119.96(13)
N1 C1 C10 117.72(13)
N1 C2 C3 105.82(12)
N1 C2 C4 112.30(12)
C3 C2 C4 113.37(13)
N1 C2 H2 108.4
C3 C2 H2 108.4
C4 C2 H2 108.4
C1 N1 C2 123.11(13)
C1 N1 H1 118.4
C2 N1 H1 118.4
O2 C3 O3 124.14(15)
O2 C3 C2 123.25(14)
O3 C3 C2 112.60(14)
C3 O3 H3 109.2
C6 C4 C7 110.23(14)
C6 C4 C5 109.47(14)
C7 C4 C5 107.87(14)
C6 C4 C2 111.11(13)
C7 C4 C2 109.69(13)
C5 C4 C2 108.39(13)
C4 C5 H5A 109.5
C4 C5 H5B 109.5
H5A C5 H5B 109.5
C4 C5 H5C 109.5
H5A C5 H5C 109.5
H5B C5 H5C 109.5
C4 C6 H6A 109.5
C4 C6 H6B 109.5
H6A C6 H6B 109.5
C4 C6 H6C 109.5
H6A C6 H6C 109.5
H6B C6 H6C 109.5
C4 C7 H7A 109.5
C4 C7 H7B 109.5
H7A C7 H7B 109.5
C4 C7 H7C 109.5
H7A C7 H7C 109.5
H7B C7 H7C 109.5
C11 C10 C31 109.45(12)
C11 C10 C21 108.11(12)
C31 C10 C21 111.59(12)
C11 C10 C1 113.72(12)
C31 C10 C1 107.90(12)
C21 C10 C1 106.07(12)
C16 C11 C12 117.76(14)
C16 C11 C10 119.86(13)
C12 C11 C10 122.11(13)
C13 C12 C11 120.89(15)
C13 C12 H12 119.6
C11 C12 H12 119.6
C14 C13 C12 120.09(15)
C14 C13 H13 120.0
C12 C13 H13 120.0
C15 C14 C13 119.66(15)
C15 C14 H14 120.2
C13 C14 H14 120.2
C14 C15 C16 120.33(15)
C14 C15 H15 119.8
C16 C15 H15 119.8
C15 C16 C11 121.20(15)
C15 C16 H16 119.4
C11 C16 H16 119.4
C26 C21 C22 118.24(14)
C26 C21 C10 122.28(14)
C22 C21 C10 119.13(13)
C23 C22 C21 121.09(16)
C23 C22 H22 119.5
C21 C22 H22 119.5
C24 C23 C22 120.19(16)
C24 C23 H23 119.9
C22 C23 H23 119.9
C25 C24 C23 119.16(15)
C25 C24 H24 120.4
C23 C24 H24 120.4
C24 C25 C26 120.82(16)
C24 C25 H25 119.6
C26 C25 H25 119.6
C21 C26 C25 120.49(16)
C21 C26 H26 119.8
C25 C26 H26 119.8
C36 C31 C32 117.66(15)
C36 C31 C10 122.05(14)
C32 C31 C10 120.29(14)
C33 C32 C31 121.35(15)
C33 C32 H32 119.3
C31 C32 H32 119.3
C32 C33 C34 120.16(16)
C32 C33 H33 119.9
C34 C33 H33 119.9
C35 C34 C33 119.35(15)
C35 C34 H34 120.3
C33 C34 H34 120.3
C34 C35 C36 120.38(16)
C34 C35 H35 119.8
C36 C35 H35 119.8
C31 C36 C35 121.10(16)
C31 C36 H36 119.4
C35 C36 H36 119.4

loop_
_geom_bond_atom_site_label_1
_geom_bond_atom_site_label_2
_geom_bond_distance
C1 O1 1.2295(19)
C1 N1 1.338(2)
C1 C10 1.567(2)
C2 N1 1.4653(19)
C2 C3 1.529(2)
C2 C4 1.560(2)
C2 H2 1.0000
N1 H1 0.8800
C3 O2 1.205(2)
C3 O3 1.3256(19)
O3 H3 0.8732
C4 C6 1.528(2)
C4 C7 1.532(2)
C4 C5 1.534(2)
C5 H5A 0.9800
C5 H5B 0.9800
C5 H5C 0.9800
C6 H6A 0.9800
C6 H6B 0.9800
C6 H6C 0.9800
C7 H7A 0.9800
C7 H7B 0.9800
C7 H7C 0.9800
C10 C11 1.540(2)
C10 C31 1.549(2)
C10 C21 1.556(2)
C11 C16 1.394(2)
C11 C12 1.399(2)
C12 C13 1.394(2)
C12 H12 0.9500
C13 C14 1.382(3)
C13 H13 0.9500
C14 C15 1.381(2)
C14 H14 0.9500
C15 C16 1.386(2)
C15 H15 0.9500
C16 H16 0.9500
C21 C26 1.387(2)
C21 C22 1.396(2)
C22 C23 1.390(2)
C22 H22 0.9500
C23 C24 1.385(3)
C23 H23 0.9500
C24 C25 1.380(3)
C24 H24 0.9500
C25 C26 1.397(2)
C25 H25 0.9500
C26 H26 0.9500
C31 C36 1.391(2)
C31 C32 1.398(2)
C32 C33 1.387(2)
C32 H32 0.9500
C33 C34 1.389(3)
C33 H33 0.9500
C34 C35 1.379(3)
C34 H34 0.9500
C35 C36 1.396(2)
C35 H35 0.9500
C36 H36 0.9500

loop_
_geom_torsion_atom_site_label_1
_geom_torsion_atom_site_label_2
_geom_torsion_atom_site_label_3
_geom_torsion_atom_site_label_4
_geom_torsion
O1 C1 N1 C2 -7.4(2)
C10 C1 N1 C2 175.83(12)
C3 C2 N1 C1 -131.68(15)
C4 C2 N1 C1 104.13(16)
N1 C2 C3 O2 -21.4(2)
C4 C2 C3 O2 102.16(17)
N1 C2 C3 O3 157.42(12)
C4 C2 C3 O3 -79.07(17)
N1 C2 C4 C6 59.74(17)
C3 C2 C4 C6 -60.15(17)
N1 C2 C4 C7 -178.13(14)
C3 C2 C4 C7 61.98(18)
N1 C2 C4 C5 -60.58(17)
C3 C2 C4 C5 179.53(13)
O1 C1 C10 C11 158.28(13)
N1 C1 C10 C11 -24.88(18)
O1 C1 C10 C31 36.67(18)
N1 C1 C10 C31 -146.50(13)
O1 C1 C10 C21 -83.03(16)
N1 C1 C10 C21 93.80(15)
C31 C10 C11 C16 -93.57(16)
C21 C10 C11 C16 28.16(18)
C1 C10 C11 C16 145.68(13)
C31 C10 C11 C12 80.35(17)
C21 C10 C11 C12 -157.91(14)
C1 C10 C11 C12 -40.40(19)
C16 C11 C12 C13 -2.7(2)
C10 C11 C12 C13 -176.76(14)
C11 C12 C13 C14 2.7(2)
C12 C13 C14 C15 -0.5(3)
C13 C14 C15 C16 -1.6(2)
C14 C15 C16 C11 1.5(2)
C12 C11 C16 C15 0.6(2)
C10 C11 C16 C15 174.80(14)
C11 C10 C21 C26 -104.94(16)
C31 C10 C21 C26 15.5(2)
C1 C10 C21 C26 132.73(15)
C11 C10 C21 C22 68.18(17)
C31 C10 C21 C22 -171.41(13)
C1 C10 C21 C22 -54.14(17)
C26 C21 C22 C23 -0.4(2)
C10 C21 C22 C23 -173.76(15)
C21 C22 C23 C24 0.4(3)
C22 C23 C24 C25 -0.2(3)
C23 C24 C25 C26 -0.1(3)
C22 C21 C26 C25 0.1(2)
C10 C21 C26 C25 173.27(15)
C24 C25 C26 C21 0.1(3)
C11 C10 C31 C36 -4.69(19)
C21 C10 C31 C36 -124.31(15)
C1 C10 C31 C36 119.54(15)
C11 C10 C31 C32 174.30(13)
C21 C10 C31 C32 54.68(19)
C1 C10 C31 C32 -61.47(18)
C36 C31 C32 C33 0.1(2)
C10 C31 C32 C33 -178.92(13)
C31 C32 C33 C34 -0.5(2)
C32 C33 C34 C35 0.2(2)
C33 C34 C35 C36 0.4(3)
C32 C31 C36 C35 0.5(2)
C10 C31 C36 C35 179.54(14)
C34 C35 C36 C31 -0.8(3)
